data_2006783
loop_
_publ_author_name
'Guelzim, Abdelhalim'
'Khrifi, Sa\^ad'
'Baert, Francois'
'Saadioui, Mohamed'
'Asfari, Zouhair'
'Vicens, Jacques'

_publ_contact_author
;
Dr Abdelhalim Guelzim
Laboratoire de Dynamique et Structure des Materiaux Moleculaires
URA CNRS 801
Universite des Sciences et Technologies de Lille
59655 Villeneuve d'Ascq CEDEX
France
;
_publ_section_title
;
 1,3-Di(ethoxy-ethoxy-methoxy)calix[4]arene
;
_journal_issue 12
_journal_name_full 'Acta Crystallographica Section C'
_journal_page_first 1958
_journal_page_last 1960
_journal_paper_doi 10.1107/S0108270197007105
_journal_volume 53
_journal_year 1997
_chemical_formula_sum 'C38 H44 O8'
_chemical_formula_weight 628.76
_chemical_name_systematic
;
1,3-di-(ethoxy-ethoxy-methoxy)calix[4]arene
;
_space_group_IT_number 14
_symmetry_cell_setting monoclinic
_symmetry_space_group_name_Hall '-P 2yn'
_symmetry_space_group_name_H-M 'P 1 21/n 1'
_audit_creation_method SHELXL
_cell_angle_alpha 90.00
_cell_angle_beta 104.21(4)
_cell_angle_gamma 90.00
_cell_formula_units_Z 4
_cell_length_a 11.578(5)
_cell_length_b 22.385(10)
_cell_length_c 13.062(6)
_cell_measurement_reflns_used 25
_cell_measurement_temperature 293(2)
_cell_measurement_theta_max 10
_cell_measurement_theta_min 5
_cell_volume 3282(3)
_computing_cell_refinement 'CAD4 software'
_computing_data_collection 'CAD4 software (Enraf-Nonus, 1989)'
_computing_data_reduction 'MolEN (Fair, 1990)'
_computing_molecular_graphics 'ORTEPIII (Johnson, 1996)'
_computing_publication_material SHELXL-93
_computing_structure_refinement 'SHELXL-93 (Sheldrick, 1993)'
_computing_structure_solution 'MULTAN80 (Main et al., 1980)'
_diffrn_ambient_temperature 293(2)
_diffrn_measurement_device 'Enraf-Nonius CAD4'
_diffrn_measurement_method \w-2\q
_diffrn_radiation_monochromator graphite
_diffrn_radiation_source Xray-tube
_diffrn_radiation_type 'Mo K\a'
_diffrn_radiation_wavelength 0.7107
_diffrn_reflns_av_R_equivalents 0.0250
_diffrn_reflns_av_sigmaI/netI 0.0499
_diffrn_reflns_limit_h_max 14
_diffrn_reflns_limit_h_min -14
_diffrn_reflns_limit_k_max 28
_diffrn_reflns_limit_k_min 0
_diffrn_reflns_limit_l_max 10
_diffrn_reflns_limit_l_min 0
_diffrn_reflns_number 4243
_diffrn_reflns_theta_max 26.96
_diffrn_reflns_theta_min 2.03
_diffrn_standards_decay_% 0
_diffrn_standards_interval_time 120
_diffrn_standards_number 5
_exptl_absorpt_coefficient_mu 0.088
_exptl_absorpt_correction_type none
_exptl_crystal_colour colourless
_exptl_crystal_density_diffrn 1.2726
_exptl_crystal_density_meas ?
_exptl_crystal_description parallelepiped
_exptl_crystal_F_000 1344
_exptl_crystal_size_max 0.50
_exptl_crystal_size_mid 0.50
_exptl_crystal_size_min 0.40
_refine_diff_density_max 0.326
_refine_diff_density_min -0.252
_refine_ls_extinction_coef 0.00087(10)
_refine_ls_extinction_method 'SHELXL93 (Sheldrick, 1993)'
_refine_ls_goodness_of_fit_all 1.897
_refine_ls_goodness_of_fit_obs 2.295
_refine_ls_hydrogen_treatment 'H atoms riding (see text)'
_refine_ls_matrix_type full
_refine_ls_number_parameters 416
_refine_ls_number_reflns 4186
_refine_ls_number_restraints 0
_refine_ls_restrained_S_all 1.897
_refine_ls_restrained_S_obs 2.295
_refine_ls_R_factor_all 0.1157
_refine_ls_R_factor_obs .0679
_refine_ls_shift/esd_max -0.001
_refine_ls_shift/esd_mean 0.000
_refine_ls_structure_factor_coef Fsqd
_refine_ls_weighting_details 'w = 1/[\s^2^(Fo^2^)]'
_refine_ls_weighting_scheme calc
_refine_ls_wR_factor_all 0.0636
_refine_ls_wR_factor_obs .0591
_reflns_number_observed 2641
_reflns_number_total 4186
_reflns_observed_criterion >2sigma(I)
_cod_data_source_file cf1134.cif
_cod_data_source_block calix4arene
_cod_depositor_comments
;
The following automatic conversions were performed:

'_exptl_crystal_density_meas' value 'not measured' was changed to '?'
- the value is perceived as not measured.

Automatic conversion script
Id: cif_fix_values 3008 2015-01-20 13:52:24Z robertas 

The following automatic conversions were performed:

'_refine_ls_weighting_scheme' value 'calc w = 1/[\s^2^(Fo^2^)]' was
changed to 'calc'. New tag '_refine_ls_weighting_details' was
created. The value of the new tag was set to 'w = 1/[\s^2^(Fo^2^)]'.

Automatic conversion script
Id: cif_fix_values 3143 2015-03-26 13:38:13Z robertas 
;
_cod_original_sg_symbol_Hall ' -P 2yn'
_cod_original_sg_symbol_H-M 'P 21/n'
_cod_database_code 2006783

loop_
_symmetry_equiv_pos_as_xyz
'x, y, z'
'-x+1/2, y+1/2, -z+1/2'
'-x, -y, -z'
'x-1/2, -y-1/2, z-1/2'

loop_
_atom_site_aniso_label
_atom_site_aniso_U_11
_atom_site_aniso_U_22
_atom_site_aniso_U_33
_atom_site_aniso_U_12
_atom_site_aniso_U_13
_atom_site_aniso_U_23
O1A .066(2) .048(2) .057(2) .0010(14) .0208(15) -.0079(14)
C1A .034(2) .048(3) .060(3) .003(2) .007(2) -.003(3)
C2A .029(2) .059(3) .064(3) .000(2) .010(2) -.006(2)
C3A .053(3) .057(3) .093(4) .007(2) .013(3) -.021(3)
C4A .070(3) .049(3) .112(5) .013(2) .003(3) -.005(3)
C5A .056(3) .060(3) .078(4) .001(2) .001(2) .008(3)
C6A .040(2) .052(3) .061(3) -.002(2) .002(2) -.001(3)
C7A .058(3) .055(3) .060(3) .001(2) .004(2) .008(2)
C1B .047(3) .061(3) .042(3) -.011(2) .014(2) -.006(2)
C2B .047(3) .058(3) .045(3) -.003(2) .012(2) .003(2)
C3B .063(3) .066(3) .054(3) -.005(3) .011(2) .015(2)
C4B .054(3) .095(4) .058(3) -.022(3) .020(2) .006(3)
C5B .039(2) .088(3) .057(3) .004(2) .017(2) -.005(3)
C6B .047(3) .068(3) .045(3) .000(2) .017(2) -.011(2)
C7B .054(3) .063(3) .065(3) .007(2) .022(2) -.018(2)
O1B .044(2) .060(2) .057(2) -.0070(13) .0119(14) -.0119(14)
C8B .057(3) .061(3) .066(3) -.003(2) .017(2) -.015(2)
C9B .058(3) .052(3) .093(3) -.009(2) .008(2) -.015(2)
O2B .066(2) .065(2) .126(3) -.001(2) .045(2) -.004(2)
C10B .067(3) .110(4) .098(4) -.013(3) .033(3) .000(3)
C11B .075(4) .108(4) .096(4) .002(3) .036(3) -.008(3)
O3B .133(3) .112(3) .095(3) .035(3) .038(2) .002(2)
C12B .104(4) .102(4) .119(5) .011(3) .043(3) -.010(3)
O1C .054(2) .087(2) .051(2) .006(2) .0165(14) -.0065(14)
C1C .049(3) .045(2) .062(3) .003(2) .014(3) .001(2)
C2C .056(3) .043(2) .060(3) .005(2) .019(3) -.003(2)
C3C .057(3) .056(3) .092(4) .008(2) .033(3) -.005(3)
C4C .043(3) .058(3) .102(4) .003(2) .007(3) .001(3)
C5C .063(3) .046(3) .069(3) .000(2) .000(3) .003(2)
C6C .054(3) .036(2) .064(3) .000(2) .016(3) .002(2)
C7C .061(3) .055(3) .056(3) -.003(2) .004(2) .004(2)
C1D .054(3) .050(3) .054(3) -.015(2) .026(2) -.006(2)
C2D .056(3) .049(3) .049(3) -.004(2) .017(2) -.001(2)
C3D .047(3) .066(3) .045(3) -.002(2) .007(2) .001(2)
C4D .060(3) .056(3) .051(3) -.010(2) .015(2) -.008(2)
C5D .064(3) .047(2) .054(3) .001(2) .021(2) -.008(2)
C6D .050(3) .059(3) .044(3) -.006(2) .020(2) -.010(2)
C7D .047(3) .066(3) .072(3) -.004(2) .028(2) -.025(2)
O1D .059(2) .058(2) .057(2) -.0157(14) .0274(14) -.0046(14)
C8D .072(3) .078(3) .088(4) -.026(3) .037(3) -.005(3)
C9D .070(4) .078(4) .141(5) -.016(3) .017(3) .024(3)
O2D .118(3) .061(2) .162(4) -.003(2) -.022(3) -.003(2)
C10D .115(5) .099(5) .176(6) -.022(4) .060(5) -.004(4)
C11D .110(4) .084(4) .094(4) .012(4) .017(4) -.006(3)
O3D .099(3) .086(3) .138(3) -.014(2) .015(2) -.019(2)
C12D .113(4) .143(5) .097(4) -.036(4) .003(3) -.027(4)

loop_
_atom_site_label
_atom_site_fract_x
_atom_site_fract_y
_atom_site_fract_z
_atom_site_U_iso_or_equiv
_atom_site_thermal_displace_type
_atom_site_calc_flag
_atom_site_refinement_flags
_atom_site_occupancy
_atom_site_disorder_group
_atom_site_type_symbol
O1A .3440(2) .05895(10) .6968(2) .0561(7) Uani d . 1 . O
C1A .3493(3) -.0014(2) .7093(3) .0482(10) Uani d . 1 . C
C2A .3518(3) -.0341(2) .6192(3) .0512(10) Uani d . 1 . C
C3A .3625(3) -.0956(2) .6279(4) .0688(13) Uani d . 1 . C
C4A .3687(4) -.1238(2) .7218(4) .0805(15) Uani d . 1 . C
C5A .3622(3) -.0906(2) .8093(3) .0675(12) Uani d . 1 . C
C6A .3529(3) -.0289(2) .8044(3) .0528(10) Uani d . 1 . C
C7A .3480(3) .0060(2) .9014(3) .0597(11) Uani d . 1 . C
C1B .2113(3) .0966(2) .8716(3) .0493(10) Uani d . 1 . C
C2B .2297(3) .0367(2) .8933(3) .0499(10) Uani d . 1 . C
C3B .1324(4) .0031(2) .9032(3) .0616(11) Uani d . 1 . C
C4B .0224(4) .0288(2) .8882(3) .0681(13) Uani d . 1 . C
C5B .0072(3) .0878(2) .8637(3) .0605(11) Uani d . 1 . C
C6B .0996(3) .1237(2) .8530(3) .0526(10) Uani d . 1 . C
C7B .0789(3) .1879(2) .8186(3) .0593(11) Uani d . 1 . C
O1B .3077(2) .13036(10) .8583(2) .0537(7) Uani d . 1 . O
C8B .3838(3) .1524(2) .9550(3) .0608(11) Uani d . 1 . C
C9B .4928(3) .1756(2) .9260(3) .0697(12) Uani d . 1 . C
O2B .5498(2) .12590(11) .8922(2) .0818(9) Uani d . 1 . O
C10B .6339(4) .1389(2) .8347(4) .0893(15) Uani d . 1 . C
C11B .6578(4) .0849(2) .7790(4) .091(2) Uani d . 1 . C
O3B .6980(3) .0399(2) .8480(3) .1114(12) Uani d . 1 . O
C12B .6920(4) -.0173(2) .8030(4) .106(2) Uani d . 1 . C
O1C .1733(2) .16977(11) .6506(2) .0633(7) Uani d . 1 . O
C1C .0526(3) .1796(2) .6235(3) .0520(10) Uani d . 1 . C
C2C .0031(3) .19212(14) .7076(3) .0524(10) Uani d . 1 . C
C3C -.1176(4) .2044(2) .6864(4) .0658(12) Uani d . 1 . C
C4C -.1861(3) .2037(2) .5852(4) .0695(13) Uani d . 1 . C
C5C -.1345(4) .1901(2) .5040(3) .0624(12) Uani d . 1 . C
C6C -.0150(3) .17765(14) .5196(3) .0513(10) Uani d . 1 . C
C7C .0381(3) .1643(2) .4271(3) .0591(11) Uani d . 1 . C
C1D .1877(3) .0792(2) .4589(3) .0505(10) Uani d . 1 . C
C2D .0713(3) .0995(2) .4195(3) .0507(10) Uani d . 1 . C
C3D -.0131(3) .0571(2) .3768(3) .0532(10) Uani d . 1 . C
C4D .0160(3) -.0025(2) .3749(3) .0555(11) Uani d . 1 . C
C5D .1308(4) -.0211(2) .4182(3) .0538(10) Uani d . 1 . C
C6D .2184(3) .0197(2) .4621(3) .0494(10) Uani d . 1 . C
C7D .3433(3) -.0025(2) .5155(3) .0595(11) Uani d . 1 . C
O1D .2744(2) .12159(10) .5027(2) .0555(7) Uani d . 1 . O
C8D .3365(4) .1463(2) .4303(3) .0762(13) Uani d . 1 . C
C9D .4099(4) .1965(2) .4877(4) .098(2) Uani d . 1 . C
O2D .3326(3) .24472(14) .4979(3) .1239(14) Uani d . 1 . O
C10D .3524(5) .2744(3) .5974(5) .126(2) Uani d . 1 . C
C11D .4371(5) .3229(2) .6079(4) .097(2) Uani d . 1 . C
O3D .5530(3) .29851(13) .6283(3) .1101(12) Uani d . 1 . O
C12D .6383(4) .3442(2) .6416(4) .122(2) Uani d . 1 . C
HO1A .3386 .0803 .7591 .056 Uiso d . 1 . H
H3A .3656 -.1181 .5688 .069 Uiso calc . 1 . H
H4A .3772 -.1651 .7268 .081 Uiso calc . 1 . H
H5A .3641 -.1100 .8726 .068 Uiso calc . 1 . H
H7A .4105 .0359 .9142 .060 Uiso calc . 1 . H
H'7A .3637 -.0208 .9616 .060 Uiso calc . 1 . H
H3B .1421 -.0372 .9202 .062 Uiso calc . 1 . H
H4B -.0424 .0059 .8947 .068 Uiso calc . 1 . H
H5B -.0683 .1044 .8539 .061 Uiso calc . 1 . H
H7B .0399 .2087 .8660 .059 Uiso calc . 1 . H
H'7B .1549 .2072 .8227 .059 Uiso calc . 1 . H
H8B .4045 .1206 1.0067 .061 Uiso calc . 1 . H
H'8B .3446 .1841 .9843 .061 Uiso calc . 1 . H
H9B .4710 .2048 .8697 .070 Uiso calc . 1 . H
H'9B .5457 .1945 .9866 .070 Uiso calc . 1 . H
H10B .7071 .1528 .8822 .089 Uiso calc . 1 . H
H'10 .6041 .1704 .7841 .089 Uiso calc . 1 . H
H11B .5853 .0725 .7290 .091 Uiso calc . 1 . H
H'11 .7168 .0939 .7398 .091 Uiso calc . 1 . H
H12B .7221 -.0462 .8574 .110 Uiso calc . 1 . H
H'12 .7390 -.0183 .7519 .110 Uiso calc . 1 . H
H"12 .6106 -.0266 .7691 .110 Uiso calc . 1 . H
HO1C .1842 .1578 .5742 .063 Uiso d . 1 . H
H3C -.1524 .2133 .7416 .066 Uiso calc . 1 . H
H4C -.2670 .2124 .5713 .070 Uiso calc . 1 . H
H5C -.1824 .1893 .4355 .062 Uiso calc . 1 . H
H7C -.0189 .1756 .3623 .059 Uiso calc . 1 . H
H'7C .1087 .1887 .4331 .059 Uiso calc . 1 . H
H3D -.0914 .0689 .3487 .053 Uiso calc . 1 . H
H4D -.0421 -.0302 .3444 .056 Uiso calc . 1 . H
H5D .1496 -.0614 .4178 .054 Uiso calc . 1 . H
H7D .3695 -.0296 .4678 .060 Uiso calc . 1 . H
H'7D .3973 .0313 .5276 .060 Uiso calc . 1 . H
H8D .2805 .1609 .3673 .077 Uiso calc . 1 . H
H'8D .3870 .1164 .4097 .077 Uiso calc . 1 . H
H9D .4537 .1832 .5570 .098 Uiso calc . 1 . H
H'9D .4667 .2096 .4489 .098 Uiso calc . 1 . H
H10D .3814 .2456 .6534 .126 Uiso calc . 1 . H
H10' .2772 .2900 .6061 .126 Uiso calc . 1 . H
H11D .4211 .3463 .5434 .097 Uiso calc . 1 . H
H11' .4302 .3490 .6654 .097 Uiso calc . 1 . H
H12D .7166 .3270 .6554 .122 Uiso calc . 1 . H
H12' .6322 .3690 .7000 .122 Uiso calc . 1 . H
H12" .6245 .3679 .5785 .122 Uiso calc . 1 . H

loop_
_atom_type_symbol
_atom_type_description
_atom_type_scat_dispersion_real
_atom_type_scat_dispersion_imag
_atom_type_scat_source
C C 0.0033 0.0016 'International Tables Vol C Tables 4.2.6.8 and 6.1.1.4'
O O 0.0106 0.0060 'International Tables Vol C Tables 4.2.6.8 and 6.1.1.4'
H H 0.0000 0.0000 'International Tables Vol C Tables 4.2.6.8 and 6.1.1.4'

loop_
_geom_angle_atom_site_label_1
_geom_angle_atom_site_label_2
_geom_angle_atom_site_label_3
_geom_angle
_geom_angle_publ_flag
O1A C1A C2A 115.5(4) y
C6A C7A C2B 113.5(3) y
C2B C1B O1B 117.8(3) y
C2C C7B C6B 111.1(3) y
C1B O1B C8B 114.5(3) y
O1B C8B C9B 105.6(3) y
O2B C9B C8B 107.0(3) y
C10B O2B C9B 116.3(3) y
O2B C10B C11B 109.6(4) y
O3B C11B C10B 110.9(4) y
C11B O3B C12B 115.3(4) y
O1C C1C C2C 114.9(4) y
C2D C7C C6C 113.6(3) y
C2A C7D C6D 114.1(3) y
C1D O1D C8D 114.7(3) y
O1D C8D C9D 105.9(3) y
O2D C9D C8D 108.8(4) y
C10D O2D C9D 118.2(4) y
O2D C10D C11D 112.9(5) y
O3D C11D C10D 108.5(4) y
C12D O3D C11D 110.4(4) y

loop_
_geom_bond_atom_site_label_1
_geom_bond_atom_site_label_2
_geom_bond_site_symmetry_2
_geom_bond_distance
_geom_bond_publ_flag
O1A C1A . 1.361(4) y
C2A C7D . 1.509(5) y
C6A C7A . 1.501(5) y
C7A C2B . 1.512(5) y
C1B O1B . 1.394(4) y
C6B C7B . 1.508(5) y
C7B C2C . 1.502(5) y
O1B C8B . 1.439(4) y
C8B C9B . 1.496(4) y
C9B O2B . 1.418(4) y
O2B C10B . 1.399(4) y
C10B C11B . 1.471(5) y
C11B O3B . 1.356(5) y
O3B C12B . 1.404(5) y
O1C C1C . 1.371(4) y
C6C C7C . 1.515(4) y
C7C C2D . 1.511(4) y
C1D O1D . 1.397(4) y
C6D C7D . 1.527(4) y
O1D C8D . 1.432(4) y
C8D C9D . 1.495(5) y
C9D O2D . 1.429(5) y
O2D C10D . 1.428(6) y
C10D C11D . 1.448(6) y
C11D O3D . 1.413(5) y
O3D C12D . 1.403(5) y

loop_
_geom_torsion_atom_site_label_1
_geom_torsion_atom_site_label_2
_geom_torsion_atom_site_label_3
_geom_torsion_atom_site_label_4
_geom_torsion
_geom_torsion_publ_flag
C1B O1B C8B C9B 168.4(3) y
O1B C8B C9B O2B -64.9(4) y
C8B C9B O2B C10B 163.1(3) y
C9B O2B C10B C11B -163.1(4) y
O2B C10B C11B O3B -58.5(5) y
C10B C11B O3B C12B 163.0(4) y
C1D O1D C8D C9D 171.4(3) y
O1D C8D C9D O2D -71.7(4) y
C8D C9D O2D C10D 135.9(4) y
C9D O2D C10D C11D 87.7(6) y
O2D C10D C11D O3D -76.8(6) y
C10D C11D O3D C12D -178.6(4) y

loop_
_cod_related_entry_id
_cod_related_entry_database
_cod_related_entry_code
1 ChemSpider 21137380
